data_2202958
loop_
_publ_author_name
'Argay, Gyula'
'K\'alm\'an, Alajos'
'Bern\'ath, G\'abor'
'Cs. Gyarmati, Zsuzsanna'

_publ_section_title
;Ethyl
 (<i>O</i>--<i>B</i>)-5-(difluoroboryloxy)tricyclo[4.3.1.1^3,8^]undecane-4-carboxylate
;
_journal_issue 10
_journal_name_full 'Acta Crystallographica Section E'
_journal_page_first o1554
_journal_page_last o1555
_journal_paper_doi 10.1107/S160053680302066X
_journal_volume 59
_journal_year 2003
_chemical_formula_iupac 'C14 H19 B F2 O3'
_chemical_formula_moiety 'C14 H19 B F2 O3'
_chemical_formula_sum 'C14 H19 B F2 O3'
_chemical_formula_weight 284.10
_chemical_name_systematic
;
ethyl 5-oxotricyclo[4.3.1.1^3,8^]undecane-4-carboxylate difluoroborate
;
_space_group_IT_number 2
_symmetry_cell_setting triclinic
_symmetry_space_group_name_Hall '-P 1'
_symmetry_space_group_name_H-M 'P -1'
_atom_sites_solution_hydrogens geom
_atom_sites_solution_primary direct
_atom_sites_solution_secondary difmap
_audit_creation_method SHELXL-97
_cell_angle_alpha 89.060(10)
_cell_angle_beta 83.360(10)
_cell_angle_gamma 87.220(10)
_cell_formula_units_Z 2
_cell_length_a 7.1690(10)
_cell_length_b 8.0490(10)
_cell_length_c 11.8580(10)
_cell_measurement_reflns_used 25
_cell_measurement_temperature 293(2)
_cell_measurement_theta_max 18.92
_cell_measurement_theta_min 17.97
_cell_volume 678.82(14)
_computing_cell_refinement 'CAD-4 EXPRESS'
_computing_data_collection 'CAD-4 EXPRESS (Enraf-Nonius, 1992)'
_computing_data_reduction 'XCAD4 (Harms, 1996)'
_computing_molecular_graphics 'ORTEP-3 (Farrugia, 1997)'
_computing_publication_material SHELXL97
_computing_structure_refinement 'SHELXL97 (Sheldrick, 1997)'
_computing_structure_solution 'SHELXS97 (Sheldrick, 1997)'
_diffrn_ambient_temperature 293(2)
_diffrn_measured_fraction_theta_full 1.000
_diffrn_measured_fraction_theta_max 1.000
_diffrn_measurement_device 'Enraf-Nonius CAD-4'
_diffrn_measurement_method \w-\q
_diffrn_radiation_monochromator graphite
_diffrn_radiation_source 'fine-focus sealed tube'
_diffrn_radiation_type MoK\a
_diffrn_radiation_wavelength 0.71070
_diffrn_reflns_av_R_equivalents 0.0110
_diffrn_reflns_av_sigmaI/netI 0.0262
_diffrn_reflns_limit_h_max 11
_diffrn_reflns_limit_h_min -11
_diffrn_reflns_limit_k_max 12
_diffrn_reflns_limit_k_min -6
_diffrn_reflns_limit_l_max 19
_diffrn_reflns_limit_l_min -19
_diffrn_reflns_number 6462
_diffrn_reflns_theta_full 34.96
_diffrn_reflns_theta_max 34.96
_diffrn_reflns_theta_min 2.53
_diffrn_standards_decay_% 2
_diffrn_standards_interval_time 60
_diffrn_standards_number 3
_exptl_absorpt_coefficient_mu 0.112
_exptl_absorpt_correction_T_max 0.9513
_exptl_absorpt_correction_T_min 0.9359
_exptl_absorpt_correction_type psi-scan
_exptl_absorpt_process_details '(North et al., 1968)'
_exptl_crystal_colour colourless
_exptl_crystal_density_diffrn 1.390
_exptl_crystal_density_method 'not measured'
_exptl_crystal_description prism
_exptl_crystal_F_000 300
_exptl_crystal_size_max 0.50
_exptl_crystal_size_mid 0.50
_exptl_crystal_size_min 0.45
_refine_diff_density_max 0.302
_refine_diff_density_min -0.225
_refine_ls_extinction_method none
_refine_ls_goodness_of_fit_ref 1.102
_refine_ls_hydrogen_treatment constr
_refine_ls_matrix_type full
_refine_ls_number_parameters 182
_refine_ls_number_reflns 5947
_refine_ls_number_restraints 179
_refine_ls_restrained_S_all 1.085
_refine_ls_R_factor_all 0.0893
_refine_ls_R_factor_gt 0.0494
_refine_ls_shift/su_max 0.001
_refine_ls_shift/su_mean 0.000
_refine_ls_structure_factor_coef Fsqd
_refine_ls_weighting_details 'calc w = 1/[\s^2^(Fo^2^)+(0.0914P)^2^] where P = (Fo^2^+2Fc^2^)/3'
_refine_ls_weighting_scheme calc
_refine_ls_wR_factor_gt 0.1583
_refine_ls_wR_factor_ref 0.1700
_reflns_number_gt 3332
_reflns_number_total 5947
_reflns_threshold_expression I>2\s(I)
_cod_data_source_file wn6178.cif
_cod_data_source_block 2
_cod_database_code 2202958
_cod_database_fobs_code 2202958

loop_
_symmetry_equiv_pos_as_xyz
'x, y, z'
'-x, -y, -z'

loop_
_atom_site_label
_atom_site_fract_x
_atom_site_fract_y
_atom_site_fract_z
_atom_site_U_iso_or_equiv
_atom_site_adp_type
_atom_site_calc_flag
_atom_site_refinement_flags
_atom_site_occupancy
_atom_site_disorder_assembly
_atom_site_disorder_group
_atom_site_type_symbol
C1 0.71014(18) 0.36899(15) 0.07444(10) 0.0542(3) Uani d U 1 . . C
H1 0.7036 0.4513 0.0130 0.070 Uiso calc R 1 . . H
C2 0.54699(19) 0.25402(17) 0.07187(10) 0.0555(3) Uani d U 1 . . C
H2A 0.4298 0.3178 0.0914 0.072 Uiso calc R 1 . . H
H2B 0.5473 0.2141 -0.0049 0.072 Uiso calc R 1 . . H
C3 0.55396(16) 0.10398(13) 0.15272(8) 0.0445(2) Uani d U 1 . . C
H3 0.4684 0.0239 0.1285 0.058 Uiso calc R 1 . . H
C4 0.48439(13) 0.14624(12) 0.27490(8) 0.0392(2) Uani d U 1 . . C
C5 0.56568(14) 0.26194(12) 0.33489(8) 0.0399(2) Uani d U 1 . . C
C6 0.73827(15) 0.34994(14) 0.28805(10) 0.0468(2) Uani d U 1 . . C
H6 0.7709 0.4217 0.3481 0.061 Uiso calc R 1 . . H
C7 0.90558(15) 0.22488(16) 0.25932(10) 0.0508(3) Uani d U 1 . . C
H7A 1.0212 0.2827 0.2593 0.066 Uiso calc R 1 . . H
H7B 0.9034 0.1405 0.3187 0.066 Uiso calc R 1 . . H
C8 0.90812(16) 0.13906(14) 0.14523(10) 0.0497(3) Uani d U 1 . . C
H8 1.0286 0.0761 0.1298 0.065 Uiso calc R 1 . . H
C9 0.89596(18) 0.26922(16) 0.05192(10) 0.0556(3) Uani d U 1 . . C
H9A 0.9039 0.2155 -0.0212 0.072 Uiso calc R 1 . . H
H9B 0.9997 0.3426 0.0505 0.072 Uiso calc R 1 . . H
C10 0.70457(18) 0.46273(14) 0.18583(12) 0.0558(3) Uani d U 1 . . C
H10A 0.5830 0.5211 0.2013 0.073 Uiso calc R 1 . . H
H10B 0.7994 0.5454 0.1770 0.073 Uiso calc R 1 . . H
C11 0.75014(18) 0.01804(13) 0.14085(9) 0.0499(3) Uani d U 1 . . C
H11A 0.7702 -0.0404 0.0693 0.065 Uiso calc R 1 . . H
H11B 0.7564 -0.0639 0.2014 0.065 Uiso calc R 1 . . H
C12 0.35195(14) 0.04821(13) 0.33921(9) 0.0413(2) Uani d U 1 . . C
C13 0.17288(19) -0.19549(17) 0.36122(11) 0.0588(3) Uani d U 1 . . C
H13A 0.0543 -0.1382 0.3881 0.076 Uiso calc R 1 . . H
H13B 0.2328 -0.2351 0.4265 0.076 Uiso calc R 1 . . H
C14 0.1412(2) -0.33506(18) 0.28921(14) 0.0743(4) Uani d U 1 . . C
H14A 0.0844 -0.2940 0.2241 0.112 Uiso calc R 1 . . H
H14B 0.0593 -0.4104 0.3316 0.112 Uiso calc R 1 . . H
H14C 0.2591 -0.3923 0.2647 0.112 Uiso calc R 1 . . H
O1 0.50478(11) 0.29875(10) 0.44054(6) 0.0504(2) Uani d U 1 . . O
O2 0.28850(11) 0.07668(10) 0.44265(6) 0.0503(2) Uani d U 1 . . O
O3 0.29505(11) -0.08253(10) 0.29158(7) 0.0496(2) Uani d U 1 . . O
B1 0.32616(18) 0.23966(17) 0.49515(10) 0.0470(3) Uani d U 1 . . B
F1 0.33825(12) 0.21058(11) 0.60759(6) 0.0662(2) Uani d U 1 . . F
F2 0.18140(10) 0.34935(10) 0.47812(7) 0.0663(2) Uani d U 1 . . F

loop_
_atom_site_aniso_label
_atom_site_aniso_U_11
_atom_site_aniso_U_22
_atom_site_aniso_U_33
_atom_site_aniso_U_12
_atom_site_aniso_U_13
_atom_site_aniso_U_23
C1 0.0600(7) 0.0482(6) 0.0526(6) -0.0072(5) 0.0006(5) 0.0160(5)
C2 0.0583(7) 0.0632(7) 0.0458(6) -0.0079(6) -0.0088(5) 0.0089(5)
C3 0.0515(5) 0.0464(5) 0.0355(4) -0.0153(4) 0.0007(4) -0.0035(4)
C4 0.0374(4) 0.0411(5) 0.0384(4) -0.0091(4) 0.0017(3) -0.0026(4)
C5 0.0384(4) 0.0396(5) 0.0408(5) -0.0059(4) 0.0022(4) -0.0046(4)
C6 0.0422(5) 0.0457(5) 0.0520(6) -0.0140(4) 0.0034(4) -0.0094(4)
C7 0.0383(5) 0.0618(7) 0.0520(6) -0.0073(5) -0.0020(4) 0.0018(5)
C8 0.0442(5) 0.0507(6) 0.0505(6) 0.0032(4) 0.0085(4) 0.0019(5)
C9 0.0569(6) 0.0583(7) 0.0479(6) -0.0100(5) 0.0119(5) 0.0076(5)
C10 0.0537(6) 0.0393(5) 0.0720(8) -0.0088(5) 0.0054(5) 0.0030(5)
C11 0.0634(7) 0.0408(5) 0.0415(5) -0.0021(5) 0.0106(5) -0.0022(4)
C12 0.0357(4) 0.0453(5) 0.0426(5) -0.0090(4) -0.0001(4) -0.0030(4)
C13 0.0581(7) 0.0613(7) 0.0572(7) -0.0305(6) 0.0041(5) 0.0026(5)
C14 0.0890(10) 0.0561(7) 0.0762(9) -0.0328(7) 0.0107(8) -0.0061(6)
O1 0.0505(4) 0.0546(4) 0.0450(4) -0.0135(3) 0.0062(3) -0.0144(3)
O2 0.0483(4) 0.0548(4) 0.0454(4) -0.0154(3) 0.0104(3) -0.0044(3)
O3 0.0490(4) 0.0518(4) 0.0483(4) -0.0233(3) 0.0020(3) -0.0046(3)
B1 0.0470(6) 0.0532(6) 0.0383(5) -0.0047(5) 0.0070(4) -0.0044(5)
F1 0.0804(5) 0.0777(5) 0.0390(3) -0.0118(4) 0.0024(3) -0.0004(3)
F2 0.0560(4) 0.0665(5) 0.0725(5) 0.0075(4) 0.0047(4) -0.0010(4)

loop_
_atom_type_symbol
_atom_type_description
_atom_type_scat_dispersion_real
_atom_type_scat_dispersion_imag
_atom_type_scat_source
C C 0.0033 0.0016 'International Tables Vol C Tables 4.2.6.8 and 6.1.1.4'
H H 0.0000 0.0000 'International Tables Vol C Tables 4.2.6.8 and 6.1.1.4'
B B 0.0013 0.0007 'International Tables Vol C Tables 4.2.6.8 and 6.1.1.4'
F F 0.0171 0.0103 'International Tables Vol C Tables 4.2.6.8 and 6.1.1.4'
O O 0.0106 0.0060 'International Tables Vol C Tables 4.2.6.8 and 6.1.1.4'

loop_
_geom_angle_atom_site_label_1
_geom_angle_atom_site_label_2
_geom_angle_atom_site_label_3
_geom_angle
C9 C1 C10 109.56(10)
C9 C1 C2 109.73(10)
C10 C1 C2 113.50(10)
C9 C1 H1 108.0
C10 C1 H1 108.0
C2 C1 H1 108.0
C3 C2 C1 113.98(10)
C3 C2 H2A 108.8
C1 C2 H2A 108.8
C3 C2 H2B 108.8
C1 C2 H2B 108.8
H2A C2 H2B 107.7
C4 C3 C2 113.16(9)
C4 C3 C11 112.16(9)
C2 C3 C11 110.84(9)
C4 C3 H3 106.7
C2 C3 H3 106.7
C11 C3 H3 106.7
C5 C4 C12 115.55(9)
C5 C4 C3 122.80(8)
C12 C4 C3 120.83(8)
O1 C5 C4 122.69(9)
O1 C5 C6 114.10(8)
C4 C5 C6 123.11(9)
C5 C6 C10 112.51(10)
C5 C6 C7 110.81(9)
C10 C6 C7 111.58(9)
C5 C6 H6 107.2
C10 C6 H6 107.2
C7 C6 H6 107.2
C8 C7 C6 114.51(10)
C8 C7 H7A 108.6
C6 C7 H7A 108.6
C8 C7 H7B 108.6
C6 C7 H7B 108.6
H7A C7 H7B 107.6
C9 C8 C7 109.56(10)
C9 C8 C11 108.92(10)
C7 C8 C11 114.15(9)
C9 C8 H8 108.0
C7 C8 H8 108.0
C11 C8 H8 108.0
C8 C9 C1 108.92(9)
C8 C9 H9A 109.9
C1 C9 H9A 109.9
C8 C9 H9B 109.9
C1 C9 H9B 109.9
H9A C9 H9B 108.3
C1 C10 C6 113.70(9)
C1 C10 H10A 108.8
C6 C10 H10A 108.8
C1 C10 H10B 108.8
C6 C10 H10B 108.8
H10A C10 H10B 107.7
C3 C11 C8 113.26(9)
C3 C11 H11A 108.9
C8 C11 H11A 108.9
C3 C11 H11B 108.9
C8 C11 H11B 108.9
H11A C11 H11B 107.7
O2 C12 O3 117.89(9)
O2 C12 C4 123.87(9)
O3 C12 C4 118.20(9)
O3 C13 C14 107.16(10)
O3 C13 H13A 110.3
C14 C13 H13A 110.3
O3 C13 H13B 110.3
C14 C13 H13B 110.3
H13A C13 H13B 108.5
C13 C14 H14A 109.5
C13 C14 H14B 109.5
H14A C14 H14B 109.5
C13 C14 H14C 109.5
H14A C14 H14C 109.5
H14B C14 H14C 109.5
C5 O1 B1 121.26(8)
C12 O2 B1 119.47(8)
C12 O3 C13 118.71(9)
F2 B1 F1 111.94(9)
F2 B1 O1 110.90(10)
F1 B1 O1 109.72(10)
F2 B1 O2 107.60(10)
F1 B1 O2 107.63(10)
O1 B1 O2 108.93(8)

loop_
_geom_bond_atom_site_label_1
_geom_bond_atom_site_label_2
_geom_bond_site_symmetry_2
_geom_bond_distance
_geom_bond_publ_flag
C1 C9 . 1.5205(18) yes
C1 C10 . 1.5275(19) yes
C1 C2 . 1.5295(18) yes
C1 H1 . 0.9800 ?
C2 C3 . 1.5321(16) yes
C2 H2A . 0.9700 ?
C2 H2B . 0.9700 ?
C3 C4 . 1.5154(13) yes
C3 C11 . 1.5295(17) yes
C3 H3 . 0.9800 ?
C4 C5 . 1.3723(13) yes
C4 C12 . 1.4111(13) yes
C5 O1 . 1.3118(12) yes
C5 C6 . 1.5014(13) yes
C6 C10 . 1.5370(18) yes
C6 C7 . 1.5387(16) yes
C6 H6 . 0.9800 ?
C7 C8 . 1.5270(17) yes
C7 H7A . 0.9700 ?
C7 H7B . 0.9700 ?
C8 C9 . 1.5181(17) yes
C8 C11 . 1.5351(16) yes
C8 H8 . 0.9800 ?
C9 H9A . 0.9700 ?
C9 H9B . 0.9700 ?
C10 H10A . 0.9700 ?
C10 H10B . 0.9700 ?
C11 H11A . 0.9700 ?
C11 H11B . 0.9700 ?
C12 O2 . 1.2784(12) yes
C12 O3 . 1.3065(12) yes
C13 O3 . 1.4701(13) yes
C13 C14 . 1.4643(19) yes
C13 H13A . 0.9700 ?
C13 H13B . 0.9700 ?
C14 H14A . 0.9600 ?
C14 H14B . 0.9600 ?
C14 H14C . 0.9600 ?
O1 B1 . 1.4638(14) yes
O2 B1 . 1.5104(15) yes
B1 F2 . 1.3606(16) yes
B1 F1 . 1.3618(15) yes

loop_
_geom_torsion_atom_site_label_1
_geom_torsion_atom_site_label_2
_geom_torsion_atom_site_label_3
_geom_torsion_atom_site_label_4
_geom_torsion
C9 C1 C2 C3 54.66(13)
C10 C1 C2 C3 -68.29(14)
C1 C2 C3 C4 79.37(13)
C1 C2 C3 C11 -47.63(13)
C2 C3 C4 C5 -59.52(14)
C11 C3 C4 C5 66.78(13)
C2 C3 C4 C12 131.28(11)
C11 C3 C4 C12 -102.41(11)
C12 C4 C5 O1 -10.53(16)
C3 C4 C5 O1 179.75(10)
C12 C4 C5 C6 165.77(10)
C3 C4 C5 C6 -3.95(17)
O1 C5 C6 C10 -118.55(10)
C4 C5 C6 C10 64.86(14)
O1 C5 C6 C7 115.77(10)
C4 C5 C6 C7 -60.83(14)
C5 C6 C7 C8 81.21(12)
C10 C6 C7 C8 -45.00(13)
C6 C7 C8 C9 53.94(12)
C6 C7 C8 C11 -68.50(13)
C7 C8 C9 C1 -62.40(12)
C11 C8 C9 C1 63.10(12)
C10 C1 C9 C8 63.46(12)
C2 C1 C9 C8 -61.79(13)
C9 C1 C10 C6 -55.54(12)
C2 C1 C10 C6 67.50(13)
C5 C6 C10 C1 -79.66(12)
C7 C6 C10 C1 45.60(13)
C4 C3 C11 C8 -78.53(11)
C2 C3 C11 C8 49.02(12)
C9 C8 C11 C3 -57.55(11)
C7 C8 C11 C3 65.23(12)
C5 C4 C12 O2 9.69(16)
C3 C4 C12 O2 179.63(10)
C5 C4 C12 O3 -168.04(10)
C3 C4 C12 O3 1.90(16)
C4 C5 O1 B1 -10.67(16)
C6 C5 O1 B1 172.72(10)
O3 C12 O2 B1 -170.48(10)
C4 C12 O2 B1 11.78(16)
O2 C12 O3 C13 -4.30(16)
C4 C12 O3 C13 173.57(10)
C14 C13 O3 C12 -176.39(12)
C5 O1 B1 F2 -88.99(12)
C5 O1 B1 F1 146.84(10)
C5 O1 B1 O2 29.25(14)
C12 O2 B1 F2 90.69(11)
C12 O2 B1 F1 -148.50(10)
C12 O2 B1 O1 -29.60(14)
